data_7062996
loop_
_publ_author_name
'Govdi, Anastasia I.'
'Danilkina, Natalia A.'
'Shtyrov, Andrey A.'
'Ryazantsev, Mikhail N.'
'Kim, Mia D.'
'Kryukova, Mariya A.'
'Balova, Irina A.'

_publ_section_title
;
 Cu-catalyzed cycloaddition of aryl azides to 1-iodobuta-1,3-diynes: an
 experimental and quantum chemical study of unusual regiochemistry
;
_journal_issue 11
_journal_name_full 'New Journal of Chemistry'
_journal_page_first 4831
_journal_page_last 4845
_journal_paper_doi 10.1039/D3NJ03823H
_journal_volume 48
_journal_year 2024
_chemical_formula_moiety 'C19 H14 I N3 O'
_chemical_formula_sum 'C19 H14 I N3 O'
_chemical_formula_weight 427.23
_space_group_crystal_system monoclinic
_space_group_IT_number 14
_space_group_name_Hall '-P 2ybc'
_space_group_name_H-M_alt 'P 1 21/c 1'
_atom_sites_solution_hydrogens geom
_atom_sites_solution_primary dual
_audit_creation_date 2023-02-06
_audit_creation_method
;
Olex2 1.5
(compiled 2022.04.07 svn.rca3783a0 for OlexSys, GUI svn.r6498)
;
_audit_update_record
;
2023-02-07 deposited with the CCDC.	2024-01-29 downloaded from the CCDC.
;
_cell_angle_alpha 90
_cell_angle_beta 107.113(5)
_cell_angle_gamma 90
_cell_formula_units_Z 4
_cell_length_a 14.5258(6)
_cell_length_b 7.4296(3)
_cell_length_c 15.9339(8)
_cell_measurement_reflns_used 3834
_cell_measurement_temperature 100(5)
_cell_measurement_theta_max 71.7430
_cell_measurement_theta_min 3.1190
_cell_volume 1643.47(13)
_computing_cell_refinement 'CrysAlisPro 1.171.39.35a (Rigaku OD, 2017)'
_computing_data_collection 'CrysAlisPro 1.171.39.35a (Rigaku OD, 2017)'
_computing_data_reduction 'CrysAlisPro 1.171.39.35a (Rigaku OD, 2017)'
_computing_molecular_graphics 'Olex2 1.5 (Dolomanov et al., 2009)'
_computing_publication_material 'Olex2 1.5 (Dolomanov et al., 2009)'
_computing_structure_refinement 'SHELXL 2018/3 (Sheldrick, 2015)'
_computing_structure_solution 'SHELXT 2014/5 (Sheldrick, 2014)'
_diffrn_ambient_environment N~2~
_diffrn_ambient_temperature 100(5)
_diffrn_detector 'CCD plate'
_diffrn_detector_type HyPix3000
_diffrn_measured_fraction_theta_full 1.000
_diffrn_measured_fraction_theta_max 1.000
_diffrn_measurement_details
;
List of Runs (angles in degrees, time in seconds):

  # Type    Start    End  Width  t~exp~   \w     \q     \k     \f   Frames
#--------------------------------------------------------------------------
  1  \w    -18.00  16.00   0.50    0.20    --  -41.22 104.00 151.00   68
  2  \w    -75.00 -26.00   0.50    0.20    --  -41.22 104.00 151.00   98
  3  \w     50.00 109.00   0.50    0.20    --  101.00-104.00  49.00  118
  4  \w     82.00 154.00   0.50    0.20    --  101.00 104.00 151.00  144
  5  \w    -47.00   3.00   0.50    0.20    --  -41.22  32.00-120.00  100
  6  \w     26.00  53.00   0.50    0.20    --   41.22  54.00  60.00   54
  7  \w     20.00  68.00   0.50    0.20    --   41.22-104.00  49.00   96
  8  \w     77.00 102.00   0.50    0.20    --   41.22  21.00  60.00   50
  9  \w    -24.00   3.00   0.50    0.20    --   41.22 -32.00  60.00   54
 10  \w     63.00 104.00   0.50    0.20    --   41.22  54.00  60.00   82
 11  \w     24.00  55.00   0.50    0.20    --   41.22 -54.00  90.00   62
 12  \w     61.00  88.00   0.50    0.20    --   41.22  32.00 -90.00   54
 13  \w     23.00  50.00   0.50    0.20    --   41.22 -32.00  60.00   54
 14  \w    -15.00  21.00   0.50    0.20    --   41.22 -54.00  90.00   72
 15  \w     32.00  62.00   0.50    0.20    --   41.22  21.00  60.00   60
 16  \w     31.00  58.00   0.50    0.20    --   41.22 -77.00 -30.00   54
 17  \w     32.00 104.00   0.50    0.20    --   41.22  54.00 -90.00  144
 18  \w     47.00  94.00   0.50    0.20    --   41.22  32.00   0.00   94
 19  \w     46.00  71.00   0.50    0.20    --  101.00 -33.00 -30.00   50
 20  \w     54.00 110.00   0.50    0.20    --  101.00-111.00-150.00  112
 21  \w     41.00 114.00   0.50    0.20    --  101.00-111.00-120.00  146
 22  \w    129.00 157.00   0.50    0.20    --  101.00  17.00-150.00   56
 23  \w     51.00 109.00   0.50    0.20    --  101.00 -25.00 -30.00  116
 24  \w     40.00 107.00   0.50    0.20    --  101.00 -50.00  30.00  134
 25  \w     93.00 118.00   0.50    0.20    --  101.00  17.00-150.00   50
 26  \w     39.00 113.00   0.50    0.20    --  101.00 -68.00-150.00  148
 27  \w     81.00 151.00   0.50    0.20    --  101.00 111.00 -60.00  140
 28  \w     39.00  85.00   0.50    0.20    --  101.00 -33.00-120.00   92
 29  \w     84.00 112.00   0.50    0.20    --  101.00  93.00-120.00   56
 30  \w     36.00 122.00   0.50    0.20    --  101.00 -87.00  60.00  172
 31  \w     72.00 156.00   0.50    0.20    --  101.00   8.00 150.00  168
 32  \w    114.00 151.00   0.50    0.20    --  101.00 111.00  90.00   74
 33  \w     87.00 112.00   0.50    0.20    --  101.00-104.00  49.00   50
 34  \w    -46.00  -8.00   0.50    0.20    --  -41.22  43.00 120.00   76
 35  \w    -64.00 -28.00   0.50    0.20    --  -41.22 -43.00  90.00   72
 36  \w    -18.00  10.00   0.50    0.20    --   41.22 -43.00-180.00   56
 37  \w    -12.00   3.00   0.50    0.20    --   41.22-104.00 -60.00   30
;
_diffrn_measurement_device 'four-circle diffractometer'
_diffrn_measurement_device_type 'SuperNova, Single source at offset/far, HyPix3000'
_diffrn_measurement_method '\w scans'
_diffrn_orient_matrix_type 'CrysAlisPro convention (1999,Acta A55,543-557)'
_diffrn_orient_matrix_UB_11 0.0058660000
_diffrn_orient_matrix_UB_12 -0.0368169000
_diffrn_orient_matrix_UB_13 0.0965781000
_diffrn_orient_matrix_UB_21 -0.0291499000
_diffrn_orient_matrix_UB_22 0.1964941000
_diffrn_orient_matrix_UB_23 0.0100952000
_diffrn_orient_matrix_UB_31 -0.1068184000
_diffrn_orient_matrix_UB_32 -0.0557212000
_diffrn_orient_matrix_UB_33 -0.0282858000
_diffrn_radiation_monochromator mirror
_diffrn_radiation_probe x-ray
_diffrn_radiation_type CuK\a
_diffrn_radiation_wavelength 1.54184
_diffrn_reflns_av_R_equivalents 0.0727
_diffrn_reflns_av_unetI/netI 0.0650
_diffrn_reflns_Laue_measured_fraction_full 1.000
_diffrn_reflns_Laue_measured_fraction_max 1.000
_diffrn_reflns_limit_h_max 11
_diffrn_reflns_limit_h_min -16
_diffrn_reflns_limit_k_max 8
_diffrn_reflns_limit_k_min -8
_diffrn_reflns_limit_l_max 18
_diffrn_reflns_limit_l_min -17
_diffrn_reflns_number 8335
_diffrn_reflns_point_group_measured_fraction_full 1.000
_diffrn_reflns_point_group_measured_fraction_max 1.000
_diffrn_reflns_theta_full 62.999
_diffrn_reflns_theta_max 62.999
_diffrn_reflns_theta_min 3.183
_diffrn_source 'micro-focus sealed X-ray tube'
_diffrn_source_type 'SuperNova (Cu) X-ray Source'
_exptl_absorpt_coefficient_mu 15.392
_exptl_absorpt_correction_T_max 1.00000
_exptl_absorpt_correction_T_min 0.13406
_exptl_absorpt_correction_type multi-scan
_exptl_absorpt_process_details
;
CrysAlisPro 1.171.39.35a (Rigaku Oxford Diffraction, 2017)
Empirical absorption correction using spherical harmonics,
 implemented in SCALE3 ABSPACK scaling algorithm.
;
_exptl_crystal_colour colourless
_exptl_crystal_colour_primary colourless
_exptl_crystal_density_diffrn 1.727
_exptl_crystal_description prism
_exptl_crystal_F_000 840
_exptl_crystal_size_max 0.23
_exptl_crystal_size_mid 0.18
_exptl_crystal_size_min 0.11
_refine_diff_density_max 2.366
_refine_diff_density_min -2.540
_refine_diff_density_rms 0.235
_refine_ls_extinction_method none
_refine_ls_goodness_of_fit_ref 1.060
_refine_ls_hydrogen_treatment constr
_refine_ls_matrix_type full
_refine_ls_number_parameters 219
_refine_ls_number_reflns 2662
_refine_ls_number_restraints 0
_refine_ls_restrained_S_all 1.060
_refine_ls_R_factor_all 0.0666
_refine_ls_R_factor_gt 0.0633
_refine_ls_shift/su_max 0.001
_refine_ls_shift/su_mean 0.000
_refine_ls_structure_factor_coef Fsqd
_refine_ls_weighting_details 'w=1/[\s^2^(Fo^2^)+(0.1374P)^2^] where P=(Fo^2^+2Fc^2^)/3'
_refine_ls_weighting_scheme calc
_refine_ls_wR_factor_gt 0.1722
_refine_ls_wR_factor_ref 0.1778
_reflns_Friedel_coverage 0.000
_reflns_number_gt 2403
_reflns_number_total 2662
_reflns_threshold_expression 'I > 2\s(I)'
_cod_data_source_file d3nj03823h3.cif
_cod_data_source_block 5699-10169_gai-866-3
_cod_depositor_comments 'Adding full bibliography for 7062994--7063002.cif.'
_cod_database_code 7062996
_shelx_shelxl_version_number 2018/3
_chemical_oxdiff_formula 'C19 H14 I N3 O'
_shelx_space_group_comment
;
The symmetry employed for this shelxl refinement is uniquely defined
by the following loop, which should always be used as a source of
symmetry information in preference to the above space-group names.
They are only intended as comments.
;
_shelx_estimated_absorpt_t_max 0.282
_shelx_estimated_absorpt_t_min 0.126
_olex2_refinement_description
;
1.a Aromatic/amide H refined with riding coordinates:
 C9(H9), C10(H10), C14(H14), C17(H17), C16(H16), C13(H13), C6(H6), C7(H7)
1.b Idealised Me refined as rotating group:
 C11(H11A,H11B,H11C), C19(H19A,H19B,H19C)
;
_olex2_submission_special_instructions 'No special instructions were received'
_oxdiff_exptl_absorpt_empirical_details
;
Empirical correction (ABSPACK) includes:
- Absorption correction using spherical harmonics
- Frame scaling
;
_oxdiff_exptl_absorpt_empirical_full_max 3.632
_oxdiff_exptl_absorpt_empirical_full_min 0.565

loop_
_space_group_symop_operation_xyz
'x, y, z'
'-x, y+1/2, -z+1/2'
'-x, -y, -z'
'x, -y-1/2, z-1/2'

loop_
_atom_site_label
_atom_site_type_symbol
_atom_site_fract_x
_atom_site_fract_y
_atom_site_fract_z
_atom_site_U_iso_or_equiv
_atom_site_adp_type
_atom_site_occupancy
_atom_site_site_symmetry_order
_atom_site_calc_flag
_atom_site_refinement_flags_posn
_atom_site_refinement_flags_adp
_atom_site_refinement_flags_occupancy
_atom_site_disorder_assembly
_atom_site_disorder_group
I1 I 0.27555(2) 1.02677(6) 0.73923(2) 0.0237(3) Uani 1 1 d . . . . .
O1 O 0.5027(3) 0.7443(7) 0.3751(3) 0.0378(13) Uani 1 1 d . . . . .
N1 N 0.3216(3) 0.6434(8) 0.6910(3) 0.0226(12) Uani 1 1 d . . . . .
N2 N 0.3049(5) 0.4675(8) 0.7017(5) 0.0268(15) Uani 1 1 d . . . . .
N3 N 0.2507(5) 0.4575(8) 0.7528(4) 0.0257(15) Uani 1 1 d . . . . .
C2 C 0.2772(3) 0.7503(10) 0.7372(3) 0.0170(14) Uani 1 1 d . . . . .
C1 C 0.2307(4) 0.6262(11) 0.7770(4) 0.0216(15) Uani 1 1 d . . . . .
C5 C 0.0608(4) 0.7175(9) 0.9344(4) 0.0236(14) Uani 1 1 d . . . . .
C9 C 0.0434(4) 0.7009(10) 1.0796(4) 0.0254(15) Uani 1 1 d . . . . .
H9 H 0.069151 0.668221 1.139598 0.031 Uiso 1 1 calc R U . . .
C3 C 0.1704(4) 0.6629(10) 0.8314(4) 0.0246(14) Uani 1 1 d . . . . .
C10 C 0.0970(4) 0.6692(10) 1.0228(4) 0.0261(14) Uani 1 1 d . . . . .
H10 H 0.158599 0.614432 1.043740 0.031 Uiso 1 1 calc R U . . .
C14 C 0.5196(4) 0.8002(9) 0.6053(4) 0.0257(15) Uani 1 1 d . . . . .
H14 H 0.580951 0.856309 0.625894 0.031 Uiso 1 1 calc R U . . .
C12 C 0.3769(4) 0.6918(9) 0.6311(4) 0.0217(14) Uani 1 1 d . . . . .
C8 C -0.0469(4) 0.7791(9) 1.0516(4) 0.0271(15) Uani 1 1 d . . . . .
C15 C 0.4848(4) 0.7466(9) 0.5172(4) 0.0264(15) Uani 1 1 d . . . . .
C18 C 0.5416(4) 0.7700(9) 0.4525(4) 0.0244(14) Uani 1 1 d . . . . .
C17 C 0.3388(4) 0.6438(9) 0.5450(4) 0.0256(14) Uani 1 1 d . . . . .
H17 H 0.276298 0.592306 0.524819 0.031 Uiso 1 1 calc R U . . .
C16 C 0.3933(4) 0.6718(9) 0.4876(4) 0.0254(14) Uani 1 1 d . . . . .
H16 H 0.367690 0.639471 0.427527 0.031 Uiso 1 1 calc R U . . .
C4 C 0.1185(4) 0.6882(10) 0.8755(4) 0.0269(15) Uani 1 1 d . . . . .
C11 C -0.1025(4) 0.8146(10) 1.1167(4) 0.0300(15) Uani 1 1 d . . . . .
H11A H -0.136241 0.704662 1.124836 0.045 Uiso 1 1 calc R U . . .
H11B H -0.149584 0.910672 1.094328 0.045 Uiso 1 1 calc R U . . .
H11C H -0.057843 0.851377 1.173103 0.045 Uiso 1 1 calc R U . . .
C13 C 0.4655(4) 0.7722(9) 0.6625(4) 0.0254(14) Uani 1 1 d . . . . .
H13 H 0.489160 0.807845 0.722257 0.031 Uiso 1 1 calc R U . . .
C6 C -0.0310(4) 0.7949(9) 0.9048(4) 0.0259(14) Uani 1 1 d . . . . .
H6 H -0.057011 0.827201 0.844774 0.031 Uiso 1 1 calc R U . . .
C19 C 0.6464(4) 0.8243(11) 0.4862(4) 0.0326(16) Uani 1 1 d . . . . .
H19A H 0.677386 0.806349 0.439815 0.049 Uiso 1 1 calc R U . . .
H19B H 0.678931 0.750335 0.537200 0.049 Uiso 1 1 calc R U . . .
H19C H 0.650924 0.951453 0.503272 0.049 Uiso 1 1 calc R U . . .
C7 C -0.0840(4) 0.8244(10) 0.9633(4) 0.0278(15) Uani 1 1 d . . . . .
H7 H -0.146393 0.876165 0.942696 0.033 Uiso 1 1 calc R U . . .

loop_
_atom_site_aniso_label
_atom_site_aniso_U_11
_atom_site_aniso_U_22
_atom_site_aniso_U_33
_atom_site_aniso_U_23
_atom_site_aniso_U_13
_atom_site_aniso_U_12
I1 0.0247(4) 0.0209(4) 0.0237(4) 0.00004(14) 0.0041(2) -0.00115(13)
O1 0.038(3) 0.048(4) 0.027(3) -0.001(2) 0.009(2) 0.002(2)
N1 0.022(2) 0.021(3) 0.024(3) 0.002(3) 0.005(2) 0.001(2)
N2 0.027(3) 0.022(4) 0.030(4) -0.001(2) 0.006(3) 0.000(2)
N3 0.026(3) 0.022(4) 0.027(3) 0.001(2) 0.005(3) -0.003(3)
C2 0.015(3) 0.019(4) 0.014(3) 0.004(2) 0.000(2) 0.002(2)
C1 0.018(3) 0.022(4) 0.022(3) -0.001(3) 0.001(2) -0.001(2)
C5 0.026(3) 0.018(3) 0.027(3) -0.005(3) 0.009(3) -0.005(3)
C9 0.025(3) 0.025(4) 0.022(3) 0.000(3) 0.001(3) -0.004(3)
C3 0.022(3) 0.023(4) 0.027(3) 0.010(3) 0.004(3) -0.001(3)
C10 0.020(3) 0.023(4) 0.032(3) -0.002(3) 0.004(3) 0.002(3)
C14 0.020(3) 0.025(4) 0.030(3) 0.002(3) 0.005(3) -0.003(3)
C12 0.022(3) 0.019(3) 0.025(3) -0.002(3) 0.009(2) 0.001(3)
C8 0.023(3) 0.023(4) 0.035(4) 0.000(3) 0.008(3) -0.006(3)
C15 0.025(3) 0.024(3) 0.027(3) 0.001(3) 0.003(3) 0.008(3)
C18 0.030(3) 0.019(3) 0.025(4) 0.004(3) 0.010(3) 0.009(3)
C17 0.021(3) 0.026(3) 0.029(3) -0.007(3) 0.006(3) 0.000(3)
C16 0.029(3) 0.021(4) 0.020(3) -0.004(3) -0.002(3) 0.005(3)
C4 0.029(3) 0.026(4) 0.023(3) 0.004(3) 0.004(3) 0.000(3)
C11 0.027(3) 0.029(4) 0.036(4) -0.005(3) 0.013(3) -0.005(3)
C13 0.023(3) 0.028(4) 0.023(3) -0.005(3) 0.004(2) 0.000(3)
C6 0.030(3) 0.019(3) 0.027(3) 0.002(3) 0.004(3) -0.006(3)
C19 0.031(3) 0.031(4) 0.036(4) 0.003(3) 0.011(3) 0.004(3)
C7 0.022(3) 0.024(4) 0.037(4) 0.003(3) 0.007(3) 0.001(3)

loop_
_atom_type_symbol
_atom_type_description
_atom_type_scat_dispersion_real
_atom_type_scat_dispersion_imag
_atom_type_scat_source
C C 0.0181 0.0091 'International Tables Vol C Tables 4.2.6.8 and 6.1.1.4'
H H 0.0000 0.0000 'International Tables Vol C Tables 4.2.6.8 and 6.1.1.4'
I I -0.3257 6.8362 'International Tables Vol C Tables 4.2.6.8 and 6.1.1.4'
N N 0.0311 0.0180 'International Tables Vol C Tables 4.2.6.8 and 6.1.1.4'
O O 0.0492 0.0322 'International Tables Vol C Tables 4.2.6.8 and 6.1.1.4'

loop_
_geom_angle_atom_site_label_1
_geom_angle_atom_site_label_2
_geom_angle_atom_site_label_3
_geom_angle
_geom_angle_site_symmetry_1
_geom_angle_site_symmetry_3
_geom_angle_publ_flag
N2 N1 C2 111.3(6) . . ?
N2 N1 C12 118.3(6) . . ?
C2 N1 C12 130.2(6) . . ?
N3 N2 N1 107.5(5) . . ?
N2 N3 C1 110.1(6) . . ?
N1 C2 I1 126.8(4) . . ?
N1 C2 C1 103.2(7) . . ?
C1 C2 I1 129.9(5) . . ?
N3 C1 C2 107.8(6) . . ?
N3 C1 C3 124.4(7) . . ?
C2 C1 C3 127.8(7) . . ?
C10 C5 C4 119.8(6) . . ?
C10 C5 C6 118.9(6) . . ?
C6 C5 C4 121.3(6) . . ?
C10 C9 H9 119.1 . . ?
C10 C9 C8 121.8(6) . . ?
C8 C9 H9 119.1 . . ?
C4 C3 C1 177.7(8) . . ?
C5 C10 H10 120.0 . . ?
C9 C10 C5 120.0(6) . . ?
C9 C10 H10 120.0 . . ?
C15 C14 H14 119.7 . . ?
C13 C14 H14 119.7 . . ?
C13 C14 C15 120.6(6) . . ?
C17 C12 N1 117.0(5) . . ?
C17 C12 C13 122.6(6) . . ?
C13 C12 N1 120.3(5) . . ?
C9 C8 C11 120.0(6) . . ?
C9 C8 C7 118.4(6) . . ?
C7 C8 C11 121.6(6) . . ?
C14 C15 C18 122.9(6) . . ?
C16 C15 C14 118.8(6) . . ?
C16 C15 C18 118.3(6) . . ?
O1 C18 C15 119.6(6) . . ?
O1 C18 C19 121.5(6) . . ?
C15 C18 C19 118.9(5) . . ?
C12 C17 H17 120.6 . . ?
C12 C17 C16 118.7(6) . . ?
C16 C17 H17 120.6 . . ?
C15 C16 H16 119.7 . . ?
C17 C16 C15 120.6(6) . . ?
C17 C16 H16 119.7 . . ?
C3 C4 C5 176.2(7) . . ?
C8 C11 H11A 109.5 . . ?
C8 C11 H11B 109.5 . . ?
C8 C11 H11C 109.5 . . ?
H11A C11 H11B 109.5 . . ?
H11A C11 H11C 109.5 . . ?
H11B C11 H11C 109.5 . . ?
C14 C13 H13 120.7 . . ?
C12 C13 C14 118.6(6) . . ?
C12 C13 H13 120.7 . . ?
C5 C6 H6 120.0 . . ?
C7 C6 C5 119.9(6) . . ?
C7 C6 H6 120.0 . . ?
C18 C19 H19A 109.5 . . ?
C18 C19 H19B 109.5 . . ?
C18 C19 H19C 109.5 . . ?
H19A C19 H19B 109.5 . . ?
H19A C19 H19C 109.5 . . ?
H19B C19 H19C 109.5 . . ?
C8 C7 H7 119.5 . . ?
C6 C7 C8 120.9(6) . . ?
C6 C7 H7 119.5 . . ?

loop_
_geom_bond_atom_site_label_1
_geom_bond_atom_site_label_2
_geom_bond_distance
_geom_bond_site_symmetry_2
_geom_bond_publ_flag
I1 C2 2.055(8) . ?
O1 C18 1.211(7) . ?
N1 N2 1.349(9) . ?
N1 C2 1.367(8) . ?
N1 C12 1.462(8) . ?
N2 N3 1.291(12) . ?
N3 C1 1.367(11) . ?
C2 C1 1.400(10) . ?
C1 C3 1.428(9) . ?
C5 C10 1.398(9) . ?
C5 C4 1.447(9) . ?
C5 C6 1.400(9) . ?
C9 H9 0.9500 . ?
C9 C10 1.376(9) . ?
C9 C8 1.383(9) . ?
C3 C4 1.189(9) . ?
C10 H10 0.9500 . ?
C14 H14 0.9500 . ?
C14 C15 1.403(9) . ?
C14 C13 1.383(9) . ?
C12 C17 1.366(8) . ?
C12 C13 1.373(8) . ?
C8 C11 1.514(9) . ?
C8 C7 1.393(9) . ?
C15 C18 1.508(9) . ?
C15 C16 1.389(9) . ?
C18 C19 1.514(9) . ?
C17 H17 0.9500 . ?
C17 C16 1.391(9) . ?
C16 H16 0.9500 . ?
C11 H11A 0.9800 . ?
C11 H11B 0.9800 . ?
C11 H11C 0.9800 . ?
C13 H13 0.9500 . ?
C6 H6 0.9500 . ?
C6 C7 1.390(9) . ?
C19 H19A 0.9800 . ?
C19 H19B 0.9800 . ?
C19 H19C 0.9800 . ?
C7 H7 0.9500 . ?

loop_
_geom_torsion_atom_site_label_1
_geom_torsion_atom_site_label_2
_geom_torsion_atom_site_label_3
_geom_torsion_atom_site_label_4
_geom_torsion
_geom_torsion_site_symmetry_1
_geom_torsion_site_symmetry_2
_geom_torsion_site_symmetry_3
_geom_torsion_site_symmetry_4
_geom_torsion_publ_flag
I1 C2 C1 N3 177.2(4) . . . . ?
I1 C2 C1 C3 -1.2(9) . . . . ?
N1 N2 N3 C1 -0.1(8) . . . . ?
N1 C2 C1 N3 0.4(5) . . . . ?
N1 C2 C1 C3 -178.0(6) . . . . ?
N1 C12 C17 C16 -173.9(6) . . . . ?
N1 C12 C13 C14 173.9(6) . . . . ?
N2 N1 C2 I1 -177.4(4) . . . . ?
N2 N1 C2 C1 -0.5(6) . . . . ?
N2 N1 C12 C17 61.4(8) . . . . ?
N2 N1 C12 C13 -114.9(7) . . . . ?
N2 N3 C1 C2 -0.2(8) . . . . ?
N2 N3 C1 C3 178.3(7) . . . . ?
C2 N1 N2 N3 0.4(8) . . . . ?
C2 N1 C12 C17 -114.6(7) . . . . ?
C2 N1 C12 C13 69.1(8) . . . . ?
C5 C6 C7 C8 0.4(11) . . . . ?
C9 C8 C7 C6 -1.1(11) . . . . ?
C10 C5 C6 C7 0.8(10) . . . . ?
C10 C9 C8 C11 -178.9(6) . . . . ?
C10 C9 C8 C7 0.7(11) . . . . ?
C14 C15 C18 O1 -169.8(7) . . . . ?
C14 C15 C18 C19 10.5(10) . . . . ?
C14 C15 C16 C17 -2.6(10) . . . . ?
C12 N1 N2 N3 -176.3(6) . . . . ?
C12 N1 C2 I1 -1.2(8) . . . . ?
C12 N1 C2 C1 175.7(6) . . . . ?
C12 C17 C16 C15 0.2(10) . . . . ?
C8 C9 C10 C5 0.5(11) . . . . ?
C15 C14 C13 C12 -0.3(10) . . . . ?
C18 C15 C16 C17 178.6(6) . . . . ?
C17 C12 C13 C14 -2.2(10) . . . . ?
C16 C15 C18 O1 8.9(10) . . . . ?
C16 C15 C18 C19 -170.8(6) . . . . ?
C4 C5 C10 C9 178.4(7) . . . . ?
C4 C5 C6 C7 -178.8(6) . . . . ?
C11 C8 C7 C6 178.4(6) . . . . ?
C13 C14 C15 C18 -178.6(6) . . . . ?
C13 C14 C15 C16 2.7(10) . . . . ?
C13 C12 C17 C16 2.3(10) . . . . ?
C6 C5 C10 C9 -1.2(10) . . . . ?
